data_1561459
loop_
_publ_author_name
'Gil, D.M.'
'Osiry, H.'
'Pomiro, F.'
'Varetti, E.L.'
'Carbonio, R.E.'
'Alejandro, R.R.'
'Ben Altabef, A.'
'Reguera, E.'

_publ_section_title
;
 Layered vanadyl (IV) nitroprusside: Magnetic interaction through a
 network of hydrogen bonds
;
_journal_name_full 'Journal of Solid State Chemistry'
_journal_page_first 159
_journal_page_last 164
_journal_paper_doi 10.1016/j.jssc.2016.04.025
_journal_volume 239
_journal_year 2016
_chemical_formula_sum 'C5 H4 Fe N6 O4 V'
_chemical_formula_weight 318.90
_chemical_name_common VO[Fe(CN)5NO]2H2O
_space_group_IT_number 33
_space_group_name_Hall 'P 2c -2n'
_space_group_name_H-M_alt 'P n a 21'
_symmetry_cell_setting orthorhombic
_symmetry_space_group_name_Hall 'P 2c -2n'
_symmetry_space_group_name_H-M 'P n a 21'
_cell_angle_alpha 90.00000
_cell_angle_beta 90.00000
_cell_angle_gamma 90.00000
_cell_formula_units_Z 4
_cell_length_a 14.1804(2)
_cell_length_b 10.4935(1)
_cell_length_c 7.1722(8)
_cell_measurement_reflns_used 486
_cell_measurement_temperature 298
_cell_volume 1067.24(12)
_computing_cell_refinement 'FULLPROF (Carvajal, 2013)'
_computing_data_collection 'D8 ADVANCE BRUKER'
_computing_data_reduction 'FULLPROF (Carvajal, 2013)'
_computing_molecular_graphics 'DIAMOND (Branderbug, 2006)'
_computing_publication_material 'PLATON (Spek, 2003)'
_computing_structure_refinement 'FULLPROF (Carvajal, 2013)'
_computing_structure_solution
;
SHELXS-97 (Sheldrick, 2008) and EXPO2013 (Altomare et al., 2013)
;
_diffrn_ambient_temperature 298
_diffrn_measurement_device_type 'D8 Advanced'
_diffrn_measurement_method 'Bragg Brentano'
_diffrn_radiation_monochromator Germanium
_diffrn_radiation_source Cooper
_diffrn_radiation_type 'Cu K\a'
_diffrn_radiation_wavelength 1.5406
_diffrn_reflns_number 270
_exptl_absorpt_coefficient_mu 18.441
_exptl_absorpt_correction_type none
_exptl_crystal_colour green
_exptl_crystal_density_diffrn 1.960
_exptl_crystal_description powder
_exptl_crystal_F_000 612
_pd_char_colour green
_pd_meas_2theta_range_inc 0.020000
_pd_meas_2theta_range_max 120.00000
_pd_meas_2theta_range_min 4.00000
_pd_meas_number_of_points 5801
_pd_proc_info_excluded_regions 0
_pd_proc_ls_background_function
;
Linear interpolation between a set background points with refinable heights
;
_pd_proc_ls_pref_orient_corr 'March-Dollase Multiaxial function'
_pd_proc_ls_profile_function Pseudo-Voigt
_pd_proc_ls_prof_R_factor 7.1528
_pd_proc_ls_prof_wR_expected 6.7264
_pd_proc_ls_prof_wR_factor 10.3173
_refine_ls_goodness_of_fit_all 1.532
_refine_ls_number_constraints 0
_refine_ls_number_parameters 96
_refine_ls_number_reflns 924
_refine_ls_number_restraints 8
_refine_ls_R_factor_gt 0.0922
_refine_ls_R_I_factor 9.6410
_refine_ls_wR_factor_ref 0.127
_reflns_number_total 1582
_cod_data_source_file JSSC-2016-239-159.cif
_cod_data_source_block new
_cod_original_formula_sum 'C5 Fe H4 N6 O4 V'
_cod_database_code 1561459

loop_
_symmetry_equiv_pos_as_xyz
x,y,z
-x+1/2,y+1/2,z+1/2
x+1/2,-y+1/2,z
-x,-y,z+1/2

loop_
_atom_site_label
_atom_site_fract_x
_atom_site_fract_y
_atom_site_fract_z
_atom_site_U_iso_or_equiv
_atom_site_occupancy
_atom_site_adp_type
_atom_site_type_symbol
Fe 0.2510(2) 0.2675(1) 0.1424(5) 0.034(1) 1.00000 Uiso Fe
C1 0.3351(3) 0.2834(4) -0.0673(6) 0.053(2) 1.00000 Uiso C
C2 0.1676(3) 0.2219(5) 0.3434(6) 0.053(2) 1.00000 Uiso C
C3 0.3493(4) 0.3005(5) 0.3185(6) 0.053(2) 1.00000 Uiso C
C4 0.1584(4) 0.2105(4) -0.0370(2) 0.053(2) 1.00000 Uiso C
C5 0.2897(2) 0.0937(3) 0.145(2) 0.053(2) 1.00000 Uiso C
N5 0.3136(2) -0.0100(3) 0.148(1) 0.053(2) 1.00000 Uiso N
N6 0.2191(2) 0.4171(3) 0.132(1) 0.053(2) 1.00000 Uiso N
O1 0.1974(1) 0.5198(2) 0.1264(9) 0.053(2) 1.00000 Uiso O
V 0.5023(1) 0.3321(6) -0.3697(3) 0.039(1) 1.00000 Uiso V
N1 0.3939(3) 0.3111(4) -0.1678(5) 0.053(2) 1.00000 Uiso N
N2 0.1064(3) 0.2049(3) 0.4436(5) 0.053(2) 1.00000 Uiso N
N3 0.3952(3) 0.3251(4) 0.4429(5) 0.053(2) 1.00000 Uiso N
N4 0.1040(3) 0.1941(4) -0.1502(5) 0.053(2) 1.00000 Uiso N
O3 0.5073(2) 0.1189(1) -0.3552(4) 0.059(7) 1.00000 Uiso O
O2 0.4871(2) 0.5091(2) -0.3366(6) 0.053(2) 1.00000 Uiso O
O4 0.5336(2) 0.1154(2) 0.0164(3) 0.077(9) 1.00000 Uiso O

loop_
_atom_type_symbol
_atom_type_scat_Cromer_Mann_a1
_atom_type_scat_Cromer_Mann_b1
_atom_type_scat_Cromer_Mann_a2
_atom_type_scat_Cromer_Mann_b2
_atom_type_scat_Cromer_Mann_a3
_atom_type_scat_Cromer_Mann_b3
_atom_type_scat_Cromer_Mann_a4
_atom_type_scat_Cromer_Mann_b4
_atom_type_scat_Cromer_Mann_c
_atom_type_scat_dispersion_real
_atom_type_scat_dispersion_imag
_atom_type_scat_source
fe 11.76950 4.76110 7.35730 0.30720 3.52220 15.35350 2.30450 76.88050 1.03690 -1.17900 3.20400 International_Tables_for_Crystallography_Vol.C(1991)_Tables_6.1.1.4_and_6.1.1.5
c 2.31000 20.84390 1.02000 10.20750 1.58860 0.56870 0.86500 51.65120 0.21560 0.01700 0.00900 International_Tables_for_Crystallography_Vol.C(1991)_Tables_6.1.1.4_and_6.1.1.5
n 12.21260 0.00570 3.13220 9.89330 2.01250 28.99750 1.16630 0.58260 -11.52900 0.02900 0.01800 International_Tables_for_Crystallography_Vol.C(1991)_Tables_6.1.1.4_and_6.1.1.5
o 3.04850 13.27710 2.28680 5.70110 1.54630 0.32390 0.86700 32.90890 0.25080 0.04700 0.03200 International_Tables_for_Crystallography_Vol.C(1991)_Tables_6.1.1.4_and_6.1.1.5
v 10.29710 6.86570 7.35110 0.43850 2.07030 26.89380 2.05710 102.47800 1.21990 0.03500 2.11000 International_Tables_for_Crystallography_Vol.C(1991)_Tables_6.1.1.4_and_6.1.1.5

loop_
_geom_angle_atom_site_label_1
_geom_angle_atom_site_label_2
_geom_angle_atom_site_label_3
_geom_angle_site_symmetry_1
_geom_angle_site_symmetry_2
_geom_angle_site_symmetry_3
_geom_angle
_geom_angle_publ_flag
Fe C1 N1 . . . 165.6(5) yes
Fe C2 N2 . . . 168.0(5) yes
Fe C3 N3 . . . 168.2(5) yes
Fe C4 N4 . . . 170.5(5) yes
Fe C5 N5 . . . 179.2(16) yes
Fe N6 O1 . . . 179.4(8) yes
C1 Fe C2 . . . 170.5(4) yes
C1 Fe C3 . . . 92.8(4) yes
C1 Fe C3 . . . 92.8(4) yes
C1 Fe C4 . . . 85.9(4) yes
C1 Fe C5 . . . 85.0(4) yes
C1 Fe N6 . . . 93.0(4) yes
C2 Fe C3 . . . 89.9(4) yes
C2 Fe C4 . . . 90.2(3) yes
C2 Fe C5 . . . 86.1(4) yes
C2 Fe N6 . . . 95.9(4) yes
C3 Fe C4 . . . 172.1(2) yes
C3 Fe C5 . . . 87.5(4) yes
C3 Fe N6 . . . 93.3(4) yes
C4 Fe C5 . . . 84.6(4) yes
C4 Fe N6 . . . 94.5(3) yes
C5 Fe N6 . . . 177.8(3) yes
V N1 C1 . . . 170.9(5) yes
V N2 C2 . 3_554 3_554 176.7(5) yes
V N3 C3 . 1_554 1_554 163.5(5) yes
V N4 C4 . 3_555 3_555 178.3(5) yes
N1 V N2 . . 3_554 163.0(4) yes
N1 V N3 . . 1_554 84.6(3) yes
N1 V N4 . . 3_555 88.5(3) yes
N1 V O2 . . . 86.2(3) yes
N1 V O3 . . . 83.5(3) yes
N2 V N3 3_554 . 1_554 95.8(3) yes
N2 V N4 3_554 . 3_555 88.3(3) yes
N2 V O2 3_554 . . 110.8(3) yes
N2 V O3 3_554 . . 79.4(3) yes
N3 V N4 1_554 . 3_555 168.8(3) yes
N3 V O2 1_554 . . 91.9(3) yes
N3 V O3 1_554 . . 91.0(3) yes
N4 V O2 3_555 . . 96.3(3) yes
N4 V O3 3_555 . . 79.5(3) yes
O2 V O3 . . . 169.0(3) yes

loop_
_geom_bond_atom_site_label_1
_geom_bond_atom_site_label_2
_geom_bond_site_symmetry_1
_geom_bond_site_symmetry_2
_geom_bond_distance
_geom_bond_publ_flag
Fe C1 . . 1.927(5) yes
Fe C2 . . 1.925(5) yes
Fe C3 . . 1.913(6) yes
Fe C4 . . 1.933(6) yes
Fe C5 . . 1.905(3) yes
Fe N6 . . 1.635(3) yes
V N1 . . 2.123(4) yes
V N2 . 3_554 2.030(4) yes
V N3 . 1_554 2.029(4) yes
V N4 . 3_555 2.153(4) yes
V O2 . . 1.885(7) yes
V O3 . . 2.241(6) yes
C1 N1 . . 1.140(6) yes
C2 N2 . . 1.141(6) yes
C3 N3 . . 1.134(6) yes
C4 N4 . . 1.133(6) yes
C5 N5 . . 1.140(4) yes
N6 O1 . . 1.121(4) yes

loop_
_geom_hbond_atom_site_label_D
_geom_hbond_atom_site_label_H
_geom_hbond_atom_site_label_A
_geom_hbond_distance_DH
_geom_hbond_distance_HA
_geom_hbond_distance_DA
_geom_hbond_angle_DHA
_geom_hbond_site_symmetry_A
_geom_hbond_publ_flag
O3 . O4 . . 2.691(4) . . yes
O3 . O4 . . 2.689(3) . 4_655 yes
O3 . N5 . . 2.785(4) . 4_655 yes
O1 . O4 . . 2.834(4) . 3_555 yes
